data_7154114
loop_
_publ_author_name
'Bhowmik, Sandip'
'Ghosh, Biswa Nath'
'Rissanen, Kari'

_publ_section_title
;
 Transition metal ion induced hydrogelation by amino-terpyridine ligands.
;
_journal_issue 44
_journal_name_full 'Organic &amp; biomolecular chemistry'
_journal_page_first 8836
_journal_page_last 8839
_journal_paper_doi 10.1039/c4ob01867b
_journal_volume 12
_journal_year 2014
_chemical_formula_moiety 'C23 H20 Cl2 Cu N4, C3 H7 N O'
_chemical_formula_sum 'C26 H27 Cl2 Cu N5 O'
_chemical_formula_weight 559.96
_space_group_crystal_system triclinic
_space_group_IT_number 2
_space_group_name_Hall '-P 1'
_space_group_name_H-M_alt 'P -1'
_symmetry_space_group_name_Hall '-P 1'
_symmetry_space_group_name_H-M 'P -1'
_atom_sites_solution_hydrogens geom
_atom_sites_solution_primary direct
_atom_sites_solution_secondary difmap
_audit_creation_method
;
Olex2 1.2
(compiled 2014.05.21 svn.r2940 for OlexSys, GUI svn.r4846)
;
_cell_angle_alpha 66.231(5)
_cell_angle_beta 83.209(5)
_cell_angle_gamma 83.846(5)
_cell_formula_units_Z 2
_cell_length_a 9.5245(6)
_cell_length_b 10.9766(6)
_cell_length_c 13.0812(3)
_cell_measurement_reflns_used 5587
_cell_measurement_temperature 123.01(10)
_cell_measurement_theta_max 4.3910
_cell_measurement_theta_min 73.8530
_cell_volume 1240.14(12)
_computing_cell_refinement
;
CrysAlisPro, Agilent Technologies,
Version 1.171.36.21 (release 14-08-2012 CrysAlis171 .NET)
(compiled Sep 14 2012,17:21:16)
;
_computing_data_collection
;
CrysAlisPro, Agilent Technologies,
Version 1.171.36.21 (release 14-08-2012 CrysAlis171 .NET)
(compiled Sep 14 2012,17:21:16)
;
_computing_data_reduction
;
CrysAlisPro, Agilent Technologies,
Version 1.171.36.21 (release 14-08-2012 CrysAlis171 .NET)
(compiled Sep 14 2012,17:21:16)
;
_computing_molecular_graphics 'Olex2 (Dolomanov et al., 2009)'
_computing_publication_material 'WinGX (Farrugia, 2012)'
_computing_structure_refinement 'ShelXL (Sheldrick, 2008)'
_computing_structure_solution
;
SUPERFLIP, J. Appl. Cryst. (2007) 40, 786-790
;
_diffrn_ambient_temperature 123.01(10)
_diffrn_detector_area_resol_mean 5.1977
_diffrn_measured_fraction_theta_full 0.995
_diffrn_measured_fraction_theta_max 1.000
_diffrn_measurement_device_type 'Agilent Suvernova'
_diffrn_measurement_method 'omega scan'
_diffrn_radiation_type CuK\a
_diffrn_radiation_wavelength 1.54184
_diffrn_reflns_av_R_equivalents 0.0352
_diffrn_reflns_av_unetI/netI 0.0263
_diffrn_reflns_Laue_measured_fraction_full 0.995
_diffrn_reflns_Laue_measured_fraction_max 1.000
_diffrn_reflns_limit_h_max 11
_diffrn_reflns_limit_h_min -11
_diffrn_reflns_limit_k_max 13
_diffrn_reflns_limit_k_min -13
_diffrn_reflns_limit_l_max 15
_diffrn_reflns_limit_l_min -15
_diffrn_reflns_number 8013
_diffrn_reflns_point_group_measured_fraction_full 0.995
_diffrn_reflns_point_group_measured_fraction_max 1.000
_diffrn_reflns_theta_full 67.684
_diffrn_reflns_theta_max 67.493
_diffrn_reflns_theta_min 3.705
_exptl_absorpt_coefficient_mu 3.463
_exptl_absorpt_correction_T_max 0.856
_exptl_absorpt_correction_T_min 0.639
_exptl_absorpt_correction_type analytical
_exptl_absorpt_process_details
;
CrysAlisPro, Agilent Technologies,
Version 1.171.37.31 (release 14-01-2014 CrysAlis171 .NET)
(compiled Jan 14 2014,18:38:05)
Analytical numeric absorption correction using a multifaceted crystal
            model based on expressions derived by R.C. Clark & J.S. Reid.
(Clark, R. C. & Reid, J. S. (1995). Acta Cryst. A51, 887-897)
Empirical absorption correction using spherical harmonics,
 implemented in SCALE3 ABSPACK scaling algorithm.
;
_exptl_crystal_colour red
_exptl_crystal_colour_primary red
_exptl_crystal_density_diffrn 1.500
_exptl_crystal_density_method 'not measured'
_exptl_crystal_description block
_exptl_crystal_F_000 578
_exptl_crystal_size_max 0.2448
_exptl_crystal_size_mid 0.0825
_exptl_crystal_size_min 0.0657
_refine_diff_density_max 0.441
_refine_diff_density_min -0.349
_refine_diff_density_rms 0.068
_refine_ls_extinction_method none
_refine_ls_goodness_of_fit_ref 0.987
_refine_ls_hydrogen_treatment constr
_refine_ls_matrix_type full
_refine_ls_number_parameters 320
_refine_ls_number_reflns 8013
_refine_ls_number_restraints 0
_refine_ls_restrained_S_all 0.987
_refine_ls_R_factor_all 0.0419
_refine_ls_R_factor_gt 0.0376
_refine_ls_shift/su_max 0.001
_refine_ls_shift/su_mean 0.000
_refine_ls_structure_factor_coef Fsqd
_refine_ls_weighting_details 'w=1/[\s^2^(Fo^2^)+(0.0791P)^2^] where P=(Fo^2^+2Fc^2^)/3'
_refine_ls_weighting_scheme calc
_refine_ls_wR_factor_gt 0.0978
_refine_ls_wR_factor_ref 0.0996
_reflns_Friedel_coverage 0.000
_reflns_number_gt 7005
_reflns_number_total 8013
_reflns_threshold_expression 'I > 2\s(I)'
_cod_data_source_file c4ob01867b2.cif
_cod_data_source_block CuCl2(L1)
_cod_depositor_comments 'Adding full bibliography for 7154114--7154118.cif.'
_cod_original_cell_volume 1240.15(12)
_cod_database_code 7154114
_shelxl_version_number 2013-4
_shelx_space_group_comment
;
The symmetry employed for this shelxl refinement is uniquely defined
by the following loop, which should always be used as a source of
symmetry information in preference to the above space-group names.
They are only intended as comments.
;
_shelx_estimated_absorpt_t_max 0.804
_shelx_estimated_absorpt_t_min 0.484
_olex2_refinement_description
;
1. Fixed Uiso
 At 1.2 times of:
  All C(H) groups, {H26A,H26B,H26C} of C26
 At 1.5 times of:
  {H23A,H23B,H23C} of C23, {H22A,H22B,H22C} of C22, {H25A,H25B,H25C} of C25
2.a Aromatic/amide H refined with riding coordinates:
 C1(H1), C15(H15), C24(H24), C7(H7), C12(H12), C4(H4), C18(H18), C9(H9),
 C17(H17), C13(H13), C21(H21), C2(H2), C3(H3), C20(H20), C14(H14)
2.b Idealised Me refined as rotating group:
 C26(H26A,H26B,H26C), C22(H22A,H22B,H22C), C23(H23A,H23B,H23C), C25(H25A,H25B,
 H25C)
;
_olex2_submission_special_instructions 'No special instructions were received'

loop_
_space_group_symop_operation_xyz
'x, y, z'
'-x, -y, -z'

loop_
_atom_site_label
_atom_site_type_symbol
_atom_site_fract_x
_atom_site_fract_y
_atom_site_fract_z
_atom_site_U_iso_or_equiv
_atom_site_adp_type
_atom_site_occupancy
_atom_site_site_symmetry_order
_atom_site_calc_flag
_atom_site_refinement_flags_posn
Cu1 Cu 0.24825(3) 0.44220(3) 0.76391(2) 0.01692(11) Uani 1 1 d .
Cl1 Cl 0.44793(5) 0.26862(5) 0.80597(4) 0.02028(13) Uani 1 1 d .
Cl2 Cl 0.05050(6) 0.34149(6) 0.85413(5) 0.02803(15) Uani 1 1 d .
O1 O 0.3158(2) 1.1237(3) 0.20482(17) 0.0462(5) Uani 1 1 d .
N1 N 0.2920(2) 0.51698(18) 0.87573(15) 0.0183(4) Uani 1 1 d .
N4 N 0.9170(2) 1.1823(2) 0.25469(17) 0.0304(5) Uani 1 1 d .
N2 N 0.35680(19) 0.59420(18) 0.66608(15) 0.0163(4) Uani 1 1 d .
N3 N 0.22041(19) 0.44809(18) 0.60990(15) 0.0180(4) Uani 1 1 d .
N5 N 0.2437(2) 0.9942(2) 0.12547(18) 0.0280(4) Uani 1 1 d .
C26 C 0.1778(4) 0.9021(3) 0.2290(3) 0.0481(8) Uani 1 1 d .
H26A H 0.0775 0.8991 0.2205 0.058 Uiso 1 1 calc GR
H26B H 0.1860 0.9315 0.2893 0.058 Uiso 1 1 calc GR
H26C H 0.2252 0.8129 0.2473 0.058 Uiso 1 1 calc GR
C6 C 0.4205(2) 0.6610(2) 0.71122(17) 0.0162(4) Uani 1 1 d .
C1 C 0.2478(2) 0.4708(2) 0.98483(19) 0.0225(5) Uani 1 1 d .
H1 H 0.1860 0.4000 1.0144 0.027 Uiso 1 1 calc R
C15 C 0.1409(2) 0.3677(2) 0.59021(19) 0.0209(4) Uani 1 1 d .
H15 H 0.0914 0.3023 0.6517 0.025 Uiso 1 1 calc R
C24 C 0.3091(3) 1.0959(3) 0.1235(2) 0.0324(6) Uani 1 1 d .
H24 H 0.3542 1.1515 0.0539 0.039 Uiso 1 1 calc R
C7 C 0.5113(2) 0.7588(2) 0.64750(18) 0.0175(4) Uani 1 1 d .
H7 H 0.5563 0.8045 0.6814 0.021 Uiso 1 1 calc R
C12 C 0.2872(2) 0.5535(2) 0.41268(18) 0.0203(4) Uani 1 1 d .
H12 H 0.3404 0.6172 0.3525 0.024 Uiso 1 1 calc R
C4 C 0.4261(2) 0.6748(2) 0.89986(19) 0.0196(4) Uani 1 1 d .
H4 H 0.4880 0.7455 0.8684 0.024 Uiso 1 1 calc R
C19 C 0.8292(2) 1.0860(2) 0.32162(18) 0.0204(4) Uani 1 1 d .
C18 C 0.7516(2) 1.0190(2) 0.27744(18) 0.0220(5) Uani 1 1 d .
H18 H 0.7645 1.0384 0.1994 0.026 Uiso 1 1 calc R
C5 C 0.3799(2) 0.6180(2) 0.83351(17) 0.0170(4) Uani 1 1 d .
C11 C 0.2933(2) 0.5397(2) 0.52267(17) 0.0166(4) Uani 1 1 d .
C9 C 0.4654(2) 0.7202(2) 0.48582(17) 0.0171(4) Uani 1 1 d .
H9 H 0.4780 0.7394 0.4078 0.021 Uiso 1 1 calc R
C17 C 0.6576(2) 0.9264(2) 0.34395(19) 0.0209(4) Uani 1 1 d .
H17 H 0.6067 0.8842 0.3105 0.025 Uiso 1 1 calc R
C13 C 0.2013(3) 0.4717(2) 0.39340(19) 0.0235(5) Uani 1 1 d .
H13 H 0.1925 0.4809 0.3190 0.028 Uiso 1 1 calc R
C21 C 0.7137(2) 0.9574(2) 0.50482(18) 0.0192(4) Uani 1 1 d .
H21 H 0.7017 0.9364 0.5831 0.023 Uiso 1 1 calc R
C2 C 0.2895(2) 0.5230(2) 1.05585(19) 0.0236(5) Uani 1 1 d .
H2 H 0.2564 0.4884 1.1329 0.028 Uiso 1 1 calc R
C3 C 0.3801(2) 0.6263(2) 1.01359(19) 0.0223(5) Uani 1 1 d .
H3 H 0.4102 0.6632 1.0611 0.027 Uiso 1 1 calc R
C20 C 0.8079(2) 1.0507(2) 0.43900(18) 0.0202(4) Uani 1 1 d .
H20 H 0.8594 1.0920 0.4728 0.024 Uiso 1 1 calc R
C8 C 0.5367(2) 0.7906(2) 0.53080(17) 0.0170(4) Uani 1 1 d .
C16 C 0.6347(2) 0.8922(2) 0.46016(18) 0.0172(4) Uani 1 1 d .
C22 C 0.9449(3) 1.2118(3) 0.1359(2) 0.0293(5) Uani 1 1 d .
H22A H 1.0019 1.1371 0.1257 0.044 Uiso 1 1 calc GR
H22B H 0.9968 1.2930 0.0997 0.044 Uiso 1 1 calc GR
H22C H 0.8550 1.2254 0.1021 0.044 Uiso 1 1 calc GR
C23 C 0.9964(3) 1.2507(3) 0.3010(2) 0.0312(5) Uani 1 1 d .
H23A H 0.9310 1.2918 0.3435 0.047 Uiso 1 1 calc GR
H23B H 1.0486 1.3200 0.2400 0.047 Uiso 1 1 calc GR
H23C H 1.0634 1.1866 0.3509 0.047 Uiso 1 1 calc GR
C10 C 0.3767(2) 0.6227(2) 0.55574(17) 0.0165(4) Uani 1 1 d .
C14 C 0.1287(3) 0.3770(2) 0.4826(2) 0.0242(5) Uani 1 1 d .
H14 H 0.0714 0.3191 0.4705 0.029 Uiso 1 1 calc R
C25 C 0.2421(4) 0.9705(3) 0.0239(3) 0.0458(7) Uani 1 1 d .
H25A H 0.2960 0.8862 0.0323 0.069 Uiso 1 1 calc GR
H25B H 0.2851 1.0437 -0.0400 0.069 Uiso 1 1 calc GR
H25C H 0.1440 0.9655 0.0109 0.069 Uiso 1 1 calc GR

loop_
_atom_site_aniso_label
_atom_site_aniso_U_11
_atom_site_aniso_U_22
_atom_site_aniso_U_33
_atom_site_aniso_U_23
_atom_site_aniso_U_13
_atom_site_aniso_U_12
Cu1 0.01687(18) 0.01936(18) 0.01436(17) -0.00624(13) 0.00159(11) -0.00547(12)
Cl1 0.0211(3) 0.0219(3) 0.0189(2) -0.0093(2) -0.00183(19) -0.00054(19)
Cl2 0.0222(3) 0.0401(3) 0.0228(3) -0.0126(2) 0.0066(2) -0.0151(2)
O1 0.0478(12) 0.0668(14) 0.0359(11) -0.0287(10) 0.0069(9) -0.0310(11)
N1 0.0172(8) 0.0199(9) 0.0164(9) -0.0061(7) 0.0007(7) -0.0020(7)
N4 0.0329(11) 0.0377(12) 0.0205(10) -0.0088(9) 0.0041(8) -0.0199(9)
N2 0.0160(8) 0.0180(8) 0.0157(8) -0.0076(7) -0.0003(7) -0.0018(7)
N3 0.0157(9) 0.0189(9) 0.0190(9) -0.0075(7) 0.0001(7) -0.0011(7)
N5 0.0284(10) 0.0232(10) 0.0326(11) -0.0107(9) -0.0061(8) 0.0004(8)
C26 0.0529(19) 0.0296(14) 0.0485(18) -0.0011(13) -0.0015(15) -0.0084(13)
C6 0.0159(10) 0.0172(9) 0.0152(10) -0.0068(8) -0.0006(8) 0.0014(8)
C1 0.0218(11) 0.0254(11) 0.0173(10) -0.0060(9) 0.0035(8) -0.0037(9)
C15 0.0190(10) 0.0208(10) 0.0242(11) -0.0094(9) -0.0028(8) -0.0032(8)
C24 0.0308(13) 0.0423(15) 0.0266(13) -0.0149(11) 0.0023(10) -0.0128(11)
C7 0.0174(10) 0.0181(10) 0.0183(10) -0.0084(8) -0.0012(8) -0.0016(8)
C12 0.0215(11) 0.0212(10) 0.0176(10) -0.0076(8) -0.0017(8) 0.0005(8)
C4 0.0183(10) 0.0197(10) 0.0203(10) -0.0076(8) -0.0010(8) -0.0006(8)
C19 0.0177(10) 0.0203(10) 0.0206(11) -0.0059(8) 0.0010(8) -0.0029(8)
C18 0.0253(11) 0.0246(11) 0.0157(10) -0.0077(9) 0.0025(8) -0.0054(9)
C5 0.0151(9) 0.0185(10) 0.0159(10) -0.0060(8) 0.0005(8) -0.0004(8)
C11 0.0156(10) 0.0151(9) 0.0186(10) -0.0064(8) -0.0012(8) 0.0003(8)
C9 0.0176(10) 0.0179(9) 0.0146(9) -0.0058(8) 0.0002(7) -0.0001(8)
C17 0.0231(11) 0.0213(10) 0.0201(11) -0.0097(9) 0.0008(8) -0.0054(9)
C13 0.0244(11) 0.0290(11) 0.0208(11) -0.0135(9) -0.0043(9) 0.0004(9)
C21 0.0203(11) 0.0197(10) 0.0167(10) -0.0067(8) -0.0010(8) 0.0004(8)
C2 0.0232(11) 0.0297(12) 0.0174(10) -0.0101(9) 0.0016(8) -0.0001(9)
C3 0.0228(11) 0.0255(11) 0.0206(11) -0.0119(9) -0.0031(9) 0.0031(9)
C20 0.0183(10) 0.0225(10) 0.0200(10) -0.0080(8) -0.0025(8) -0.0038(8)
C8 0.0152(9) 0.0154(9) 0.0190(10) -0.0060(8) -0.0016(8) 0.0023(8)
C16 0.0153(10) 0.0163(9) 0.0180(10) -0.0054(8) 0.0002(8) -0.0001(8)
C22 0.0239(12) 0.0384(13) 0.0212(11) -0.0069(10) 0.0039(9) -0.0104(10)
C23 0.0316(13) 0.0332(13) 0.0284(12) -0.0093(10) 0.0002(10) -0.0156(11)
C10 0.0157(10) 0.0169(9) 0.0160(10) -0.0058(8) -0.0015(8) 0.0006(8)
C14 0.0232(11) 0.0277(11) 0.0269(12) -0.0157(10) -0.0024(9) -0.0031(9)
C25 0.0568(19) 0.0404(16) 0.0526(18) -0.0306(15) -0.0097(15) -0.0007(14)

loop_
_atom_type_symbol
_atom_type_description
_atom_type_scat_dispersion_real
_atom_type_scat_dispersion_imag
_atom_type_scat_source
C C 0.0181 0.0091 'International Tables Vol C Tables 4.2.6.8 and 6.1.1.4'
H H 0.0000 0.0000 'International Tables Vol C Tables 4.2.6.8 and 6.1.1.4'
N N 0.0311 0.0180 'International Tables Vol C Tables 4.2.6.8 and 6.1.1.4'
Cl Cl 0.3639 0.7018 'International Tables Vol C Tables 4.2.6.8 and 6.1.1.4'
Cu Cu -1.9646 0.5888 'International Tables Vol C Tables 4.2.6.8 and 6.1.1.4'
O O 0.0492 0.0322 'International Tables Vol C Tables 4.2.6.8 and 6.1.1.4'

loop_
_geom_angle_atom_site_label_1
_geom_angle_atom_site_label_2
_geom_angle_atom_site_label_3
_geom_angle
Cl2 Cu1 Cl1 107.49(2)
N1 Cu1 Cl1 95.32(5)
N1 Cu1 Cl2 98.90(6)
N2 Cu1 Cl1 97.75(5)
N2 Cu1 Cl2 154.75(6)
N2 Cu1 N1 78.90(7)
N2 Cu1 N3 78.75(7)
N3 Cu1 Cl1 96.55(5)
N3 Cu1 Cl2 97.43(6)
N3 Cu1 N1 155.89(8)
C1 N1 Cu1 126.05(16)
C1 N1 C5 118.98(19)
C5 N1 Cu1 114.88(14)
C19 N4 C22 121.3(2)
C19 N4 C23 121.2(2)
C23 N4 C22 117.2(2)
C6 N2 Cu1 119.44(15)
C6 N2 C10 120.68(19)
C10 N2 Cu1 119.62(15)
C15 N3 Cu1 125.44(15)
C15 N3 C11 119.19(19)
C11 N3 Cu1 115.34(14)
C26 N5 C25 118.8(3)
C24 N5 C26 120.7(2)
C24 N5 C25 120.5(2)
N5 C26 H26A 109.5
N5 C26 H26B 109.5
N5 C26 H26C 109.5
H26A C26 H26B 109.5
H26A C26 H26C 109.5
H26B C26 H26C 109.5
N2 C6 C7 121.68(19)
N2 C6 C5 112.21(19)
C7 C6 C5 126.1(2)
N1 C1 H1 119.0
N1 C1 C2 122.0(2)
C2 C1 H1 119.0
N3 C15 H15 119.0
N3 C15 C14 122.0(2)
C14 C15 H15 119.0
O1 C24 N5 125.1(3)
O1 C24 H24 117.5
N5 C24 H24 117.5
C6 C7 H7 120.3
C6 C7 C8 119.4(2)
C8 C7 H7 120.3
C11 C12 H12 120.9
C13 C12 H12 120.9
C13 C12 C11 118.1(2)
C5 C4 H4 120.6
C5 C4 C3 118.9(2)
C3 C4 H4 120.6
N4 C19 C18 121.7(2)
N4 C19 C20 121.8(2)
C18 C19 C20 116.5(2)
C19 C18 H18 119.1
C17 C18 C19 121.9(2)
C17 C18 H18 119.1
N1 C5 C6 113.86(18)
N1 C5 C4 122.0(2)
C4 C5 C6 124.1(2)
N3 C11 C12 121.9(2)
N3 C11 C10 113.84(18)
C12 C11 C10 124.2(2)
C8 C9 H9 120.2
C10 C9 H9 120.2
C10 C9 C8 119.69(19)
C18 C17 H17 119.1
C18 C17 C16 121.9(2)
C16 C17 H17 119.1
C12 C13 H13 120.1
C14 C13 C12 119.8(2)
C14 C13 H13 120.1
C20 C21 H21 118.9
C20 C21 C16 122.3(2)
C16 C21 H21 118.9
C1 C2 H2 120.3
C1 C2 C3 119.5(2)
C3 C2 H2 120.3
C4 C3 H3 120.7
C2 C3 C4 118.6(2)
C2 C3 H3 120.7
C19 C20 H20 119.5
C21 C20 C19 121.1(2)
C21 C20 H20 119.5
C7 C8 C16 121.2(2)
C9 C8 C7 117.3(2)
C9 C8 C16 121.46(19)
C17 C16 C8 121.4(2)
C21 C16 C17 116.4(2)
C21 C16 C8 122.20(19)
N4 C22 H22A 109.5
N4 C22 H22B 109.5
N4 C22 H22C 109.5
H22A C22 H22B 109.5
H22A C22 H22C 109.5
H22B C22 H22C 109.5
N4 C23 H23A 109.5
N4 C23 H23B 109.5
N4 C23 H23C 109.5
H23A C23 H23B 109.5
H23A C23 H23C 109.5
H23B C23 H23C 109.5
N2 C10 C11 111.94(18)
N2 C10 C9 121.23(19)
C9 C10 C11 126.83(19)
C15 C14 H14 120.6
C13 C14 C15 118.9(2)
C13 C14 H14 120.6
N5 C25 H25A 109.5
N5 C25 H25B 109.5
N5 C25 H25C 109.5
H25A C25 H25B 109.5
H25A C25 H25C 109.5
H25B C25 H25C 109.5

loop_
_geom_bond_atom_site_label_1
_geom_bond_atom_site_label_2
_geom_bond_distance
Cu1 Cl1 2.4851(6)
Cu1 Cl2 2.2431(6)
Cu1 N1 2.0425(19)
Cu1 N2 1.9560(19)
Cu1 N3 2.0374(18)
O1 C24 1.229(3)
N1 C1 1.338(3)
N1 C5 1.354(3)
N4 C19 1.362(3)
N4 C22 1.451(3)
N4 C23 1.450(3)
N2 C6 1.335(3)
N2 C10 1.342(3)
N3 C15 1.338(3)
N3 C11 1.353(3)
N5 C26 1.443(4)
N5 C24 1.325(4)
N5 C25 1.456(4)
C26 H26A 0.9800
C26 H26B 0.9800
C26 H26C 0.9800
C6 C7 1.379(3)
C6 C5 1.489(3)
C1 H1 0.9500
C1 C2 1.383(3)
C15 H15 0.9500
C15 C14 1.388(3)
C24 H24 0.9500
C7 H7 0.9500
C7 C8 1.418(3)
C12 H12 0.9500
C12 C11 1.392(3)
C12 C13 1.389(3)
C4 H4 0.9500
C4 C5 1.386(3)
C4 C3 1.395(3)
C19 C18 1.407(3)
C19 C20 1.419(3)
C18 H18 0.9500
C18 C17 1.375(3)
C11 C10 1.485(3)
C9 H9 0.9500
C9 C8 1.407(3)
C9 C10 1.384(3)
C17 H17 0.9500
C17 C16 1.407(3)
C13 H13 0.9500
C13 C14 1.381(4)
C21 H21 0.9500
C21 C20 1.378(3)
C21 C16 1.405(3)
C2 H2 0.9500
C2 C3 1.388(4)
C3 H3 0.9500
C20 H20 0.9500
C8 C16 1.469(3)
C22 H22A 0.9800
C22 H22B 0.9800
C22 H22C 0.9800
C23 H23A 0.9800
C23 H23B 0.9800
C23 H23C 0.9800
C14 H14 0.9500
C25 H25A 0.9800
C25 H25B 0.9800
C25 H25C 0.9800

loop_
_geom_torsion_atom_site_label_1
_geom_torsion_atom_site_label_2
_geom_torsion_atom_site_label_3
_geom_torsion_atom_site_label_4
_geom_torsion
Cu1 N1 C1 C2 176.16(17)
Cu1 N1 C5 C6 3.7(2)
Cu1 N1 C5 C4 -176.43(16)
Cu1 N2 C6 C7 172.50(15)
Cu1 N2 C6 C5 -8.3(2)
Cu1 N2 C10 C11 7.5(2)
Cu1 N2 C10 C9 -172.97(15)
Cu1 N3 C15 C14 -179.19(16)
Cu1 N3 C11 C12 178.65(15)
Cu1 N3 C11 C10 -2.1(2)
N1 C1 C2 C3 -0.1(3)
N4 C19 C18 C17 -176.8(2)
N4 C19 C20 C21 177.0(2)
N2 C6 C7 C8 0.7(3)
N2 C6 C5 N1 2.6(2)
N2 C6 C5 C4 -177.26(19)
N3 C15 C14 C13 0.3(3)
N3 C11 C10 N2 -3.2(2)
N3 C11 C10 C9 177.3(2)
C26 N5 C24 O1 -2.6(4)
C6 N2 C10 C11 -178.42(17)
C6 N2 C10 C9 1.1(3)
C6 C7 C8 C9 0.7(3)
C6 C7 C8 C16 -178.74(18)
C1 N1 C5 C6 -179.61(19)
C1 N1 C5 C4 0.3(3)
C1 C2 C3 C4 0.2(3)
C15 N3 C11 C12 0.5(3)
C15 N3 C11 C10 179.79(18)
C7 C6 C5 N1 -178.23(19)
C7 C6 C5 C4 1.9(3)
C7 C8 C16 C17 -178.43(19)
C7 C8 C16 C21 3.5(3)
C12 C11 C10 N2 176.04(19)
C12 C11 C10 C9 -3.4(3)
C12 C13 C14 C15 1.5(3)
C19 C18 C17 C16 -0.7(3)
C18 C19 C20 C21 -1.3(3)
C18 C17 C16 C21 -0.3(3)
C18 C17 C16 C8 -178.4(2)
C5 N1 C1 C2 -0.1(3)
C5 C6 C7 C8 -178.42(19)
C5 C4 C3 C2 -0.1(3)
C11 N3 C15 C14 -1.2(3)
C11 C12 C13 C14 -2.1(3)
C9 C8 C16 C17 2.2(3)
C9 C8 C16 C21 -175.85(19)
C13 C12 C11 N3 1.2(3)
C13 C12 C11 C10 -178.04(19)
C3 C4 C5 N1 -0.2(3)
C3 C4 C5 C6 179.71(19)
C20 C19 C18 C17 1.5(3)
C20 C21 C16 C17 0.5(3)
C20 C21 C16 C8 178.60(19)
C8 C9 C10 N2 0.3(3)
C8 C9 C10 C11 179.71(19)
C16 C21 C20 C19 0.3(3)
C22 N4 C19 C18 -5.8(4)
C22 N4 C19 C20 176.1(2)
C23 N4 C19 C18 180.0(2)
C23 N4 C19 C20 1.8(4)
C10 N2 C6 C7 -1.6(3)
C10 N2 C6 C5 177.63(17)
C10 C9 C8 C7 -1.1(3)
C10 C9 C8 C16 178.28(18)
C25 N5 C24 O1 179.9(3)
